data_4337745
loop_
_publ_author_name
'Kaur, Tejinder'
'Ghosh, Avijit'
'Rajakannu, Palanisamy'
'Ravikanth, Mangalampalli'

_publ_section_title
;
 Synthesis and Crystal Structure of the Rhenium(I) Tricarbonyl Complex of
 5,10,15,20-Tetra-p-tolyl-21,23-dithiaporphyrin.
;
_journal_issue 5
_journal_name_full 'Inorganic chemistry'
_journal_page_first 2355
_journal_page_last 2357
_journal_paper_doi 10.1021/ic4029832
_journal_volume 53
_journal_year 2014
_chemical_formula_sum 'C57 H36 Cl3 N2 O9 Re3 S2'
_chemical_formula_weight 1621.95
_chemical_name_systematic
;
 ?
;
_space_group_IT_number 2
_symmetry_cell_setting triclinic
_symmetry_space_group_name_Hall '-P 1'
_symmetry_space_group_name_H-M 'P -1'
_atom_sites_solution_hydrogens geom
_atom_sites_solution_primary direct
_atom_sites_solution_secondary difmap
_audit_creation_method SHELXL-97
_cell_angle_alpha 61.31(2)
_cell_angle_beta 64.00(2)
_cell_angle_gamma 80.77(3)
_cell_formula_units_Z 2
_cell_length_a 14.755(5)
_cell_length_b 14.820(4)
_cell_length_c 15.716(3)
_cell_measurement_reflns_used 8338
_cell_measurement_temperature 150(2)
_cell_measurement_theta_max 31.8
_cell_measurement_theta_min 2.3
_cell_volume 2704.1(15)
_computing_cell_refinement 'CrystalClear-SM Expert 2.0 r4'
_computing_data_collection 'CrystalClear-SM Expert 2.0 r4 (Rigaku, 2009)'
_computing_data_reduction 'CrystalClear-SM Expert 2.0 r4'
_computing_molecular_graphics 'CrystalStructure 4.0 (Rigaku, 2010)'
_computing_publication_material 'CrystalStructure 4.0'
_computing_structure_refinement 'SHELXL97 (Sheldrick, 2008)'
_computing_structure_solution 'SHELXS86 (Sheldrick, 1985)'
_diffrn_ambient_temperature 150(2)
_diffrn_detector_area_resol_mean 28.5714
_diffrn_measured_fraction_theta_full 0.987
_diffrn_measured_fraction_theta_max 0.987
_diffrn_measurement_device_type 'Rigaku Saturn724+'
_diffrn_measurement_method \w
_diffrn_radiation_monochromator graphite
_diffrn_radiation_source 'fine-focus sealed tube'
_diffrn_radiation_type MoK\a
_diffrn_radiation_wavelength 0.71075
_diffrn_reflns_av_R_equivalents 0.0643
_diffrn_reflns_av_sigmaI/netI 0.0798
_diffrn_reflns_limit_h_max 17
_diffrn_reflns_limit_h_min -17
_diffrn_reflns_limit_k_max 17
_diffrn_reflns_limit_k_min -17
_diffrn_reflns_limit_l_max 18
_diffrn_reflns_limit_l_min -16
_diffrn_reflns_number 19684
_diffrn_reflns_theta_full 25.00
_diffrn_reflns_theta_max 25.00
_diffrn_reflns_theta_min 2.61
_exptl_absorpt_coefficient_mu 6.982
_exptl_absorpt_correction_T_max 0.868
_exptl_absorpt_correction_T_min 0.451
_exptl_absorpt_correction_type numerical
_exptl_absorpt_process_details 'NUMABS (Rigaku, 1999)'
_exptl_crystal_colour Black
_exptl_crystal_density_diffrn 1.992
_exptl_crystal_density_method 'not measured'
_exptl_crystal_description Prism
_exptl_crystal_F_000 1544
_exptl_crystal_size_max 0.20
_exptl_crystal_size_mid 0.10
_exptl_crystal_size_min 0.08
_refine_diff_density_max 2.778
_refine_diff_density_min -6.367
_refine_diff_density_rms 0.347
_refine_ls_extinction_method none
_refine_ls_goodness_of_fit_ref 1.072
_refine_ls_hydrogen_treatment mixed
_refine_ls_matrix_type full
_refine_ls_number_parameters 685
_refine_ls_number_reflns 9410
_refine_ls_number_restraints 18
_refine_ls_restrained_S_all 1.071
_refine_ls_R_factor_all 0.0927
_refine_ls_R_factor_gt 0.0885
_refine_ls_shift/su_max 0.000
_refine_ls_shift/su_mean 0.000
_refine_ls_structure_factor_coef Fsqd
_refine_ls_weighting_details 'calc w=1/[\s^2^(Fo^2^)+(0.1090P)^2^+119.9543P] where P=(Fo^2^+2Fc^2^)/3'
_refine_ls_weighting_scheme calc
_refine_ls_wR_factor_gt 0.2355
_refine_ls_wR_factor_ref 0.2392
_reflns_number_gt 8801
_reflns_number_total 9410
_reflns_threshold_expression >2sigma(I)
_cod_data_source_file ic4029832_si_002.cif
_cod_data_source_block shelxl
_cod_depositor_comments
;
The following automatic conversions were performed:

'_exptl_absorpt_correction_type' value 'Numerical' changed to
'numerical' according to
/usr/data/users/saulius/crontab/automatic-downloads/current/ACS/lib/dictionaries/cif_core.dic
dictionary named 'cif_core.dic' version 2.4.2 from 2011-04-26.

Automatic conversion script
Id: cif_fix_values 2281 2013-09-26 08:29:07Z andrius 
;
_cod_original_cell_volume 2704.1(13)
_cod_database_code 4337745

loop_
_symmetry_equiv_pos_as_xyz
'x, y, z'
'-x, -y, -z'

loop_
_atom_site_label
_atom_site_type_symbol
_atom_site_fract_x
_atom_site_fract_y
_atom_site_fract_z
_atom_site_U_iso_or_equiv
_atom_site_adp_type
_atom_site_occupancy
_atom_site_symmetry_multiplicity
_atom_site_calc_flag
_atom_site_refinement_flags
Re1 Re 1.39858(6) 1.19615(6) -0.24708(7) 0.0390(2) Uani 1 1 d .
Re2 Re 1.04207(5) 1.42147(5) -0.32156(5) 0.0241(2) Uani 1 1 d .
Re3 Re 1.07094(5) 1.60885(5) -0.26812(5) 0.0250(2) Uani 1 1 d .
N1 N 1.3264(9) 1.2781(9) -0.1458(11) 0.023(3) Uani 1 1 d .
N2 N 1.5460(10) 1.0078(11) -0.1443(11) 0.027(3) Uani 1 1 d .
O1 O 1.4400(14) 1.3927(15) -0.4513(14) 0.065(5) Uani 1 1 d .
O2 O 1.2299(15) 1.1567(14) -0.2863(16) 0.070(5) Uani 1 1 d .
O3 O 1.5244(14) 1.0727(14) -0.3655(15) 0.067(5) Uani 1 1 d .
O4 O 0.8548(9) 1.3965(10) -0.3492(10) 0.034(3) Uani 1 1 d .
O5 O 1.0195(13) 1.1895(11) -0.1762(12) 0.050(4) Uani 1 1 d .
O6 O 1.1822(11) 1.3816(11) -0.5111(11) 0.046(3) Uani 1 1 d .
O7 O 1.1052(11) 1.5671(11) -0.0743(12) 0.045(3) Uani 1 1 d .
O8 O 1.2334(11) 1.7866(11) -0.4047(13) 0.055(4) Uani 1 1 d .
O9 O 0.9154(10) 1.7681(11) -0.2331(12) 0.045(3) Uani 1 1 d .
S1 S 1.3473(3) 1.0552(3) -0.0534(3) 0.0255(9) Uani 1 1 d .
S2 S 1.5336(3) 1.2209(3) -0.1984(3) 0.0251(8) Uani 1 1 d .
Cl1 Cl 0.9397(3) 1.4627(3) -0.1688(3) 0.0268(8) Uani 1 1 d .
Cl2 Cl 1.1835(3) 1.4679(3) -0.2973(4) 0.0296(9) Uani 1 1 d .
Cl3 Cl 1.0464(3) 1.6153(3) -0.4194(3) 0.0259(8) Uani 1 1 d .
C1 C 1.4283(14) 1.3187(15) -0.3825(15) 0.035(4) Uani 1 1 d U
C2 C 1.2909(15) 1.1691(17) -0.2725(19) 0.046(5) Uani 1 1 d .
C3 C 1.4784(15) 1.1212(16) -0.3264(17) 0.040(5) Uani 1 1 d .
C4 C 1.2152(11) 1.0685(12) -0.0121(13) 0.024(3) Uani 1 1 d .
C5 C 1.1662(12) 0.9778(12) 0.0170(13) 0.025(3) Uani 1 1 d .
H5 H 1.0952 0.9697 0.0414 0.030 Uiso 1 1 calc R
C6 C 1.2316(13) 0.9011(12) 0.0068(14) 0.027(4) Uani 1 1 d .
H6 H 1.2088 0.8354 0.0241 0.033 Uiso 1 1 calc R
C7 C 1.3343(13) 0.9286(12) -0.0315(13) 0.027(4) Uani 1 1 d .
C8 C 1.4160(11) 0.8652(13) -0.0475(13) 0.025(3) Uani 1 1 d .
C9 C 1.3942(11) 0.7549(12) -0.0125(13) 0.024(3) Uani 1 1 d .
C10 C 1.3269(11) 0.6913(13) 0.0944(13) 0.024(3) Uani 1 1 d .
H10 H 1.2965 0.7186 0.1436 0.029 Uiso 1 1 calc R
C11 C 1.3055(12) 0.5885(13) 0.1270(15) 0.026(4) Uani 1 1 d .
H11 H 1.2618 0.5461 0.1992 0.032 Uiso 1 1 calc R
C12 C 1.3469(13) 0.5465(14) 0.0560(14) 0.032(4) Uani 1 1 d .
C13 C 1.3225(13) 0.4353(13) 0.0923(17) 0.035(4) Uani 1 1 d .
H13A H 1.2757 0.4030 0.1681 0.052 Uiso 1 1 calc R
H13B H 1.3848 0.3987 0.0822 0.052 Uiso 1 1 calc R
H13C H 1.2911 0.4320 0.0503 0.052 Uiso 1 1 calc R
C14 C 1.4132(14) 0.6082(13) -0.0493(17) 0.035(4) Uani 1 1 d .
H14 H 1.4442 0.5798 -0.0976 0.042 Uiso 1 1 calc R
C15 C 1.4349(13) 0.7163(14) -0.0851(14) 0.029(4) Uani 1 1 d .
H15 H 1.4767 0.7597 -0.1578 0.035 Uiso 1 1 calc R
C16 C 1.5203(11) 0.9043(12) -0.0996(13) 0.024(3) Uani 1 1 d .
C17 C 1.6108(12) 0.8463(13) -0.1158(14) 0.028(4) Uani 1 1 d .
H17 H 1.6139 0.7737 -0.0890 0.034 Uiso 1 1 calc R
C18 C 1.6882(13) 0.9169(14) -0.1761(15) 0.031(4) Uani 1 1 d .
H18 H 1.7577 0.9034 -0.2011 0.038 Uiso 1 1 calc R
C19 C 1.6488(12) 1.0166(13) -0.1969(14) 0.028(4) Uani 1 1 d .
C20 C 1.7030(11) 1.1144(12) -0.2663(12) 0.021(3) Uani 1 1 d .
C21 C 1.8143(13) 1.1199(12) -0.3305(14) 0.026(4) Uani 1 1 d .
C22 C 1.8821(12) 1.1557(13) -0.3134(15) 0.029(4) Uani 1 1 d .
H22 H 1.8584 1.1741 -0.2573 0.035 Uiso 1 1 calc R
C23 C 1.9874(12) 1.1655(13) -0.3792(13) 0.029(4) Uani 1 1 d .
H23 H 2.0336 1.1901 -0.3667 0.035 Uiso 1 1 calc R
C24 C 2.0229(12) 1.1392(14) -0.4613(14) 0.033(4) Uani 1 1 d .
C25 C 2.1357(14) 1.1546(15) -0.5343(17) 0.039(4) Uani 1 1 d U
H25A H 2.1481 1.1325 -0.5880 0.059 Uiso 1 1 calc R
H25B H 2.1737 1.1134 -0.4918 0.059 Uiso 1 1 calc R
H25C H 2.1576 1.2276 -0.5701 0.059 Uiso 1 1 calc R
C26 C 1.9534(13) 1.1046(13) -0.4784(14) 0.030(4) Uani 1 1 d .
H26 H 1.9773 1.0884 -0.5360 0.036 Uiso 1 1 calc R
C27 C 1.8509(13) 1.0929(15) -0.4149(14) 0.033(4) Uani 1 1 d .
H27 H 1.8054 1.0673 -0.4274 0.040 Uiso 1 1 calc R
C28 C 1.6572(12) 1.2096(13) -0.2808(14) 0.026(4) Uani 1 1 d .
C29 C 1.7003(12) 1.3095(12) -0.3642(14) 0.025(3) Uani 1 1 d .
H29 H 1.7663 1.3204 -0.4193 0.031 Uiso 1 1 calc R
C30 C 1.6394(11) 1.3891(12) -0.3592(12) 0.022(3) Uani 1 1 d U
H30 H 1.6608 1.4594 -0.4087 0.027 Uiso 1 1 calc R
C31 C 1.5423(12) 1.3572(13) -0.2740(14) 0.029(4) Uani 1 1 d .
C32 C 1.4620(13) 1.4160(12) -0.2421(13) 0.025(3) Uani 1 1 d .
C33 C 1.4838(12) 1.5308(12) -0.2874(13) 0.025(3) Uani 1 1 d .
C34 C 1.5710(13) 1.5654(13) -0.2961(14) 0.028(4) Uani 1 1 d .
H34 H 1.6161 1.5168 -0.2727 0.034 Uiso 1 1 calc R
C35 C 1.5934(13) 1.6704(14) -0.3387(15) 0.036(4) Uani 1 1 d .
H35 H 1.6537 1.6928 -0.3445 0.044 Uiso 1 1 calc R
C36 C 1.5276(14) 1.7423(13) -0.3726(14) 0.032(4) Uani 1 1 d .
C37 C 1.5526(15) 1.8568(14) -0.4189(19) 0.048(5) Uani 1 1 d .
H37A H 1.4988 1.8967 -0.4382 0.071 Uiso 1 1 calc R
H37B H 1.6168 1.8781 -0.4826 0.071 Uiso 1 1 calc R
H37C H 1.5583 1.8694 -0.3656 0.071 Uiso 1 1 calc R
C38 C 1.4390(12) 1.7051(14) -0.3629(15) 0.030(4) Uani 1 1 d .
H38 H 1.3930 1.7531 -0.3853 0.036 Uiso 1 1 calc R
C39 C 1.4176(11) 1.6029(12) -0.3227(13) 0.024(3) Uani 1 1 d .
H39 H 1.3583 1.5804 -0.3185 0.029 Uiso 1 1 calc R
C40 C 1.3617(12) 1.3700(12) -0.1697(13) 0.023(3) Uani 1 1 d .
C41 C 1.2811(11) 1.4137(12) -0.1061(13) 0.022(3) Uani 1 1 d .
H41 H 1.2840 1.4797 -0.1110 0.026 Uiso 1 1 calc R
C42 C 1.2024(13) 1.3428(12) -0.0395(14) 0.028(4) Uani 1 1 d .
H42 H 1.1408 1.3481 0.0136 0.034 Uiso 1 1 calc R
C43 C 1.2296(11) 1.2566(13) -0.0643(14) 0.026(4) Uani 1 1 d .
C44 C 1.1703(12) 1.1619(13) -0.0089(13) 0.025(3) Uani 1 1 d .
C45 C 1.0619(11) 1.1565(12) 0.0550(13) 0.022(3) Uani 1 1 d .
C46 C 1.0012(12) 1.2327(12) 0.0140(14) 0.023(3) Uani 1 1 d .
H46 H 1.0312 1.2909 -0.0539 0.028 Uiso 1 1 calc R
C47 C 0.8960(14) 1.2227(15) 0.0738(16) 0.036(4) Uani 1 1 d .
H47 H 0.8553 1.2738 0.0449 0.043 Uiso 1 1 calc R
C48 C 0.8500(12) 1.1392(14) 0.1746(13) 0.030(4) Uani 1 1 d .
C49 C 0.7348(13) 1.1311(18) 0.2361(17) 0.044(5) Uani 1 1 d .
H49A H 0.7061 1.1899 0.1932 0.066 Uiso 1 1 calc R
H49B H 0.7177 1.1313 0.3037 0.066 Uiso 1 1 calc R
H49C H 0.7070 1.0669 0.2506 0.066 Uiso 1 1 calc R
C50 C 0.9105(13) 1.0669(15) 0.2156(15) 0.035(4) Uani 1 1 d .
H50 H 0.8803 1.0112 0.2853 0.042 Uiso 1 1 calc R
C51 C 1.0127(12) 1.0730(13) 0.1590(14) 0.030(4) Uani 1 1 d .
H51 H 1.0517 1.0208 0.1894 0.036 Uiso 1 1 calc R
C52 C 0.9274(15) 1.4063(13) -0.3424(13) 0.033(4) Uani 1 1 d .
C53 C 1.0291(14) 1.2797(13) -0.2329(13) 0.030(4) Uani 1 1 d .
C54 C 1.1308(13) 1.3986(13) -0.4411(14) 0.030(4) Uani 1 1 d .
C55 C 1.0904(13) 1.5842(14) -0.1483(15) 0.032(4) Uani 1 1 d .
C56 C 1.1741(14) 1.7170(15) -0.3525(17) 0.038(4) Uani 1 1 d .
C57 C 0.9739(15) 1.7091(15) -0.2465(14) 0.034(4) Uani 1 1 d .

loop_
_atom_site_aniso_label
_atom_site_aniso_U_11
_atom_site_aniso_U_22
_atom_site_aniso_U_33
_atom_site_aniso_U_23
_atom_site_aniso_U_13
_atom_site_aniso_U_12
Re1 0.0285(4) 0.0389(5) 0.0440(5) -0.0181(4) -0.0109(3) -0.0003(3)
Re2 0.0166(3) 0.0254(4) 0.0257(4) -0.0109(3) -0.0047(3) -0.0026(2)
Re3 0.0176(3) 0.0256(4) 0.0301(4) -0.0119(3) -0.0093(3) 0.0001(3)
N1 0.009(6) 0.009(6) 0.038(8) -0.009(6) -0.005(6) 0.006(5)
N2 0.017(7) 0.028(7) 0.028(7) -0.011(6) -0.006(6) -0.002(6)
O1 0.066(12) 0.071(12) 0.054(10) -0.032(10) -0.024(9) 0.023(9)
O2 0.070(13) 0.068(12) 0.089(14) -0.041(11) -0.044(11) 0.007(10)
O3 0.068(12) 0.069(12) 0.068(11) -0.042(10) -0.022(10) 0.011(10)
O4 0.014(6) 0.051(8) 0.042(7) -0.024(6) -0.012(5) -0.002(5)
O5 0.069(11) 0.031(8) 0.043(8) -0.010(7) -0.021(8) -0.005(7)
O6 0.032(8) 0.053(9) 0.040(8) -0.026(7) 0.002(6) -0.007(6)
O7 0.044(9) 0.045(8) 0.053(9) -0.028(7) -0.023(7) 0.010(7)
O8 0.038(8) 0.037(8) 0.071(10) 0.002(7) -0.031(8) -0.016(7)
O9 0.029(7) 0.051(9) 0.053(9) -0.034(7) -0.011(6) 0.021(7)
S1 0.0093(17) 0.024(2) 0.039(2) -0.0157(18) -0.0043(16) -0.0007(15)
S2 0.0135(18) 0.0179(18) 0.033(2) -0.0079(17) -0.0055(16) 0.0004(14)
Cl1 0.0187(19) 0.029(2) 0.0235(19) -0.0085(16) -0.0034(15) -0.0050(15)
Cl2 0.0136(18) 0.034(2) 0.044(2) -0.0198(19) -0.0132(17) 0.0051(16)
Cl3 0.0205(19) 0.0255(19) 0.0264(19) -0.0088(16) -0.0087(16) 0.0003(15)
C1 0.031(7) 0.031(7) 0.025(7) -0.005(6) -0.004(6) -0.004(6)
C2 0.021(9) 0.049(12) 0.071(14) -0.023(11) -0.023(10) -0.011(9)
C3 0.029(10) 0.048(12) 0.052(12) -0.042(11) -0.006(9) 0.013(9)
C4 0.011(7) 0.026(8) 0.031(9) -0.014(7) -0.003(6) -0.004(6)
C5 0.014(7) 0.024(8) 0.026(8) -0.005(7) -0.003(6) -0.009(6)
C6 0.024(9) 0.019(8) 0.038(9) -0.011(7) -0.012(7) -0.003(6)
C7 0.028(9) 0.016(8) 0.024(8) -0.005(7) -0.004(7) -0.007(7)
C8 0.004(7) 0.031(9) 0.030(9) -0.015(7) 0.001(6) -0.002(6)
C9 0.007(7) 0.021(8) 0.034(9) -0.004(7) -0.005(6) -0.008(6)
C10 0.011(7) 0.031(9) 0.027(8) -0.014(7) -0.005(6) 0.000(6)
C11 0.012(7) 0.028(9) 0.044(10) -0.015(8) -0.017(7) 0.001(6)
C12 0.024(9) 0.038(10) 0.034(9) -0.008(8) -0.018(8) -0.009(7)
C13 0.024(9) 0.025(9) 0.063(13) -0.025(9) -0.019(9) 0.005(7)
C14 0.025(9) 0.025(9) 0.057(12) -0.024(9) -0.016(9) 0.004(7)
C15 0.022(9) 0.033(9) 0.034(9) -0.019(8) -0.004(7) -0.010(7)
C16 0.003(7) 0.027(8) 0.030(8) -0.010(7) 0.000(6) -0.002(6)
C17 0.014(8) 0.023(8) 0.039(10) -0.013(8) -0.007(7) 0.007(6)
C18 0.015(8) 0.033(9) 0.040(10) -0.016(8) -0.009(7) 0.008(7)
C19 0.013(8) 0.030(9) 0.040(10) -0.018(8) -0.008(7) 0.003(7)
C20 0.012(7) 0.027(8) 0.023(8) -0.010(7) -0.005(6) -0.006(6)
C21 0.022(9) 0.019(8) 0.033(9) -0.011(7) -0.009(7) 0.005(6)
C22 0.013(8) 0.030(9) 0.038(10) -0.016(8) -0.006(7) 0.002(7)
C23 0.014(8) 0.027(9) 0.027(9) -0.003(7) -0.003(7) 0.000(7)
C24 0.010(8) 0.034(10) 0.031(9) -0.009(8) 0.002(7) 0.003(7)
C25 0.021(7) 0.040(8) 0.048(8) -0.020(6) -0.008(6) 0.001(6)
C26 0.027(9) 0.029(9) 0.030(9) -0.016(8) -0.005(7) 0.003(7)
C27 0.018(9) 0.048(11) 0.034(10) -0.022(9) -0.007(7) 0.001(8)
C28 0.016(8) 0.024(8) 0.037(9) -0.011(7) -0.011(7) -0.002(6)
C29 0.010(7) 0.025(8) 0.035(9) -0.012(7) -0.005(7) -0.004(6)
C30 0.011(6) 0.021(6) 0.021(6) -0.007(5) 0.002(5) -0.003(5)
C31 0.014(8) 0.025(8) 0.034(9) -0.010(7) 0.000(7) -0.004(6)
C32 0.023(8) 0.017(8) 0.023(8) -0.007(6) -0.001(7) -0.005(6)
C33 0.013(8) 0.018(8) 0.030(9) -0.007(7) 0.000(6) -0.005(6)
C34 0.019(8) 0.031(9) 0.038(10) -0.016(8) -0.012(7) -0.001(7)
C35 0.020(9) 0.030(9) 0.044(11) -0.008(8) -0.004(8) -0.020(7)
C36 0.027(9) 0.023(9) 0.033(9) -0.010(7) -0.001(7) -0.013(7)
C37 0.028(10) 0.026(10) 0.069(15) -0.016(10) -0.008(10) -0.008(8)
C38 0.014(8) 0.035(10) 0.044(10) -0.021(8) -0.013(7) 0.003(7)
C39 0.010(7) 0.021(8) 0.032(9) -0.009(7) -0.003(6) -0.002(6)
C40 0.012(7) 0.019(8) 0.029(8) -0.003(7) -0.009(7) -0.003(6)
C41 0.011(7) 0.024(8) 0.033(9) -0.014(7) -0.011(7) 0.002(6)
C42 0.020(8) 0.022(8) 0.028(9) -0.009(7) -0.001(7) 0.004(6)
C43 0.007(7) 0.033(9) 0.033(9) -0.011(7) -0.006(7) -0.004(6)
C44 0.010(7) 0.032(9) 0.025(8) -0.010(7) -0.002(6) -0.006(6)
C45 0.007(7) 0.026(8) 0.031(9) -0.016(7) -0.002(6) 0.001(6)
C46 0.017(8) 0.016(7) 0.035(9) -0.013(7) -0.011(7) 0.007(6)
C47 0.025(9) 0.034(10) 0.053(12) -0.024(9) -0.014(9) -0.005(8)
C48 0.010(8) 0.044(10) 0.028(9) -0.022(8) 0.008(6) -0.013(7)
C49 0.013(9) 0.065(14) 0.055(13) -0.038(11) -0.002(8) 0.000(9)
C50 0.016(8) 0.037(10) 0.038(10) -0.012(8) -0.007(8) 0.005(7)
C51 0.015(8) 0.022(8) 0.029(9) 0.003(7) -0.002(7) -0.007(6)
C52 0.039(11) 0.026(9) 0.019(8) -0.013(7) 0.001(7) 0.005(8)
C53 0.035(10) 0.025(9) 0.027(9) -0.014(7) -0.004(7) -0.015(7)
C54 0.026(9) 0.030(9) 0.027(9) -0.014(8) -0.006(7) 0.001(7)
C55 0.024(9) 0.029(9) 0.042(10) -0.021(8) -0.013(8) 0.015(7)
C56 0.027(10) 0.037(10) 0.052(12) -0.015(9) -0.027(9) 0.008(8)
C57 0.040(11) 0.037(10) 0.028(9) -0.010(8) -0.015(8) -0.016(9)

loop_
_atom_type_symbol
_atom_type_description
_atom_type_scat_dispersion_real
_atom_type_scat_dispersion_imag
_atom_type_scat_source
C C 0.0033 0.0016 'International Tables Vol C Tables 4.2.6.8 and 6.1.1.4'
H H 0.0000 0.0000 'International Tables Vol C Tables 4.2.6.8 and 6.1.1.4'
Cl Cl 0.1484 0.1585 'International Tables Vol C Tables 4.2.6.8 and 6.1.1.4'
N N 0.0061 0.0033 'International Tables Vol C Tables 4.2.6.8 and 6.1.1.4'
O O 0.0106 0.0060 'International Tables Vol C Tables 4.2.6.8 and 6.1.1.4'
Re Re -1.0185 7.2310 'International Tables Vol C Tables 4.2.6.8 and 6.1.1.4'
S S 0.1246 0.1234 'International Tables Vol C Tables 4.2.6.8 and 6.1.1.4'

loop_
_geom_angle_atom_site_label_1
_geom_angle_atom_site_label_2
_geom_angle_atom_site_label_3
_geom_angle
C1 Re1 C2 83.9(9)
C1 Re1 C3 88.1(9)
C2 Re1 C3 84.0(9)
C1 Re1 N1 95.6(7)
C2 Re1 N1 105.0(8)
C3 Re1 N1 170.6(7)
C1 Re1 S2 100.5(6)
C2 Re1 S2 175.5(7)
C3 Re1 S2 97.2(6)
N1 Re1 S2 73.6(3)
C1 Re1 S1 170.1(6)
C2 Re1 S1 98.9(7)
C3 Re1 S1 101.7(7)
N1 Re1 S1 74.5(3)
S2 Re1 S1 76.63(13)
C53 Re2 C54 89.4(7)
C53 Re2 C52 88.5(8)
C54 Re2 C52 90.2(7)
C53 Re2 Cl3 172.5(5)
C54 Re2 Cl3 98.1(5)
C52 Re2 Cl3 92.2(5)
C53 Re2 Cl1 93.6(5)
C54 Re2 Cl1 174.3(5)
C52 Re2 Cl1 94.7(5)
Cl3 Re2 Cl1 78.90(13)
C53 Re2 Cl2 98.8(6)
C54 Re2 Cl2 94.4(5)
C52 Re2 Cl2 171.4(5)
Cl3 Re2 Cl2 79.91(13)
Cl1 Re2 Cl2 80.31(13)
C55 Re3 C56 88.3(8)
C55 Re3 C57 90.3(7)
C56 Re3 C57 88.1(8)
C55 Re3 Cl3 172.0(5)
C56 Re3 Cl3 97.0(6)
C57 Re3 Cl3 95.9(5)
C55 Re3 Cl1 95.4(6)
C56 Re3 Cl1 175.4(6)
C57 Re3 Cl1 94.6(5)
Cl3 Re3 Cl1 79.12(13)
C55 Re3 Cl2 93.7(5)
C56 Re3 Cl2 97.0(6)
C57 Re3 Cl2 173.6(5)
Cl3 Re3 Cl2 79.71(13)
Cl1 Re3 Cl2 80.08(13)
C40 N1 C43 107.8(13)
C40 N1 Re1 124.5(11)
C43 N1 Re1 126.3(11)
C19 N2 C16 104.7(13)
C7 S1 C4 91.7(8)
C7 S1 Re1 115.4(6)
C4 S1 Re1 96.2(6)
C28 S2 C31 93.0(8)
C28 S2 Re1 114.1(6)
C31 S2 Re1 93.5(6)
Re3 Cl1 Re2 84.81(12)
Re2 Cl2 Re3 84.11(12)
Re3 Cl3 Re2 84.85(12)
O1 C1 Re1 171.9(19)
O2 C2 Re1 178(2)
O3 C3 Re1 175(2)
C5 C4 C44 128.0(14)
C5 C4 S1 110.4(12)
C44 C4 S1 121.6(11)
C6 C5 C4 113.5(14)
C6 C5 H5 123.3
C4 C5 H5 123.3
C5 C6 C7 114.6(14)
C5 C6 H6 122.7
C7 C6 H6 122.7
C6 C7 C8 126.4(15)
C6 C7 S1 109.8(12)
C8 C7 S1 123.8(13)
C7 C8 C16 122.3(15)
C7 C8 C9 118.8(13)
C16 C8 C9 118.9(14)
C15 C9 C10 120.0(15)
C15 C9 C8 120.2(15)
C10 C9 C8 119.7(15)
C11 C10 C9 119.9(16)
C11 C10 H10 120.1
C9 C10 H10 120.1
C10 C11 C12 121.5(16)
C10 C11 H11 119.2
C12 C11 H11 119.2
C14 C12 C11 119.2(16)
C14 C12 C13 119.9(17)
C11 C12 C13 120.9(16)
C12 C13 H13A 109.5
C12 C13 H13B 109.5
H13A C13 H13B 109.5
C12 C13 H13C 109.5
H13A C13 H13C 109.5
H13B C13 H13C 109.5
C12 C14 C15 119.9(17)
C12 C14 H14 120.1
C15 C14 H14 120.1
C9 C15 C14 119.4(16)
C9 C15 H15 120.3
C14 C15 H15 120.3
N2 C16 C8 121.7(14)
N2 C16 C17 110.6(13)
C8 C16 C17 127.7(15)
C18 C17 C16 105.3(15)
C18 C17 H17 127.3
C16 C17 H17 127.3
C17 C18 C19 108.5(15)
C17 C18 H18 125.8
C19 C18 H18 125.8
N2 C19 C20 121.5(15)
N2 C19 C18 110.5(15)
C20 C19 C18 127.8(15)
C19 C20 C28 123.8(14)
C19 C20 C21 119.3(14)
C28 C20 C21 116.9(13)
C22 C21 C27 119.2(16)
C22 C21 C20 121.4(15)
C27 C21 C20 119.3(15)
C21 C22 C23 120.5(17)
C21 C22 H22 119.8
C23 C22 H22 119.8
C24 C23 C22 120.3(17)
C24 C23 H23 119.9
C22 C23 H23 119.9
C23 C24 C26 118.5(15)
C23 C24 C25 119.7(17)
C26 C24 C25 121.7(17)
C24 C25 H25A 109.5
C24 C25 H25B 109.5
H25A C25 H25B 109.5
C24 C25 H25C 109.5
H25A C25 H25C 109.5
H25B C25 H25C 109.5
C27 C26 C24 122.5(16)
C27 C26 H26 118.8
C24 C26 H26 118.8
C26 C27 C21 119.1(17)
C26 C27 H27 120.5
C21 C27 H27 120.5
C29 C28 C20 127.0(15)
C29 C28 S2 108.8(12)
C20 C28 S2 124.2(12)
C30 C29 C28 115.1(14)
C30 C29 H29 122.4
C28 C29 H29 122.4
C29 C30 C31 114.1(14)
C29 C30 H30 122.9
C31 C30 H30 122.9
C32 C31 C30 130.1(15)
C32 C31 S2 120.8(12)
C30 C31 S2 109.0(12)
C31 C32 C40 121.3(14)
C31 C32 C33 118.4(14)
C40 C32 C33 120.3(14)
C34 C33 C39 119.3(15)
C34 C33 C32 119.9(15)
C39 C33 C32 120.8(14)
C33 C34 C35 121.1(16)
C33 C34 H34 119.5
C35 C34 H34 119.5
C36 C35 C34 120.0(16)
C36 C35 H35 120.0
C34 C35 H35 120.0
C35 C36 C38 117.9(15)
C35 C36 C37 119.7(16)
C38 C36 C37 122.4(17)
C36 C37 H37A 109.5
C36 C37 H37B 109.5
H37A C37 H37B 109.5
C36 C37 H37C 109.5
H37A C37 H37C 109.5
H37B C37 H37C 109.5
C39 C38 C36 122.2(16)
C39 C38 H38 118.9
C36 C38 H38 118.9
C38 C39 C33 119.6(15)
C38 C39 H39 120.2
C33 C39 H39 120.2
N1 C40 C32 125.8(15)
N1 C40 C41 108.9(13)
C32 C40 C41 125.2(14)
C42 C41 C40 107.3(14)
C42 C41 H41 126.3
C40 C41 H41 126.3
C41 C42 C43 107.0(14)
C41 C42 H42 126.5
C43 C42 H42 126.5
N1 C43 C44 125.2(15)
N1 C43 C42 108.8(14)
C44 C43 C42 125.9(15)
C43 C44 C4 121.8(14)
C43 C44 C45 120.3(15)
C4 C44 C45 117.9(14)
C46 C45 C51 117.3(14)
C46 C45 C44 120.6(15)
C51 C45 C44 122.1(15)
C47 C46 C45 119.8(16)
C47 C46 H46 120.1
C45 C46 H46 120.1
C48 C47 C46 121.4(18)
C48 C47 H47 119.3
C46 C47 H47 119.3
C50 C48 C47 118.3(16)
C50 C48 C49 122.3(17)
C47 C48 C49 119.4(18)
C48 C49 H49A 109.5
C48 C49 H49B 109.5
H49A C49 H49B 109.5
C48 C49 H49C 109.5
H49A C49 H49C 109.5
H49B C49 H49C 109.5
C51 C50 C48 121.9(17)
C51 C50 H50 119.0
C48 C50 H50 119.0
C50 C51 C45 121.2(16)
C50 C51 H51 119.4
C45 C51 H51 119.4
O4 C52 Re2 176.2(14)
O5 C53 Re2 179.1(17)
O6 C54 Re2 177.6(16)
O7 C55 Re3 177.9(15)
O8 C56 Re3 176.6(17)
O9 C57 Re3 179.4(14)

loop_
_geom_bond_atom_site_label_1
_geom_bond_atom_site_label_2
_geom_bond_distance
Re1 C1 1.936(19)
Re1 C2 1.939(18)
Re1 C3 1.949(17)
Re1 N1 2.257(13)
Re1 S2 2.555(4)
Re1 S1 2.566(5)
Re2 C53 1.864(17)
Re2 C54 1.917(17)
Re2 C52 1.92(2)
Re2 Cl3 2.520(4)
Re2 Cl1 2.520(4)
Re2 Cl2 2.526(4)
Re3 C55 1.88(2)
Re3 C56 1.90(2)
Re3 C57 1.94(2)
Re3 Cl3 2.513(4)
Re3 Cl1 2.515(4)
Re3 Cl2 2.543(4)
N1 C40 1.35(2)
N1 C43 1.39(2)
N2 C19 1.36(2)
N2 C16 1.38(2)
O1 C1 1.08(2)
O2 C2 1.07(2)
O3 C3 1.12(2)
O4 C52 1.16(2)
O5 C53 1.19(2)
O6 C54 1.15(2)
O7 C55 1.18(2)
O8 C56 1.16(2)
O9 C57 1.15(2)
S1 C7 1.764(16)
S1 C4 1.774(16)
S2 C28 1.752(17)
S2 C31 1.776(17)
C4 C5 1.40(2)
C4 C44 1.45(2)
C5 C6 1.39(2)
C5 H5 0.9500
C6 C7 1.41(2)
C6 H6 0.9500
C7 C8 1.41(2)
C8 C16 1.45(2)
C8 C9 1.49(2)
C9 C15 1.38(2)
C9 C10 1.42(2)
C10 C11 1.39(2)
C10 H10 0.9500
C11 C12 1.40(3)
C11 H11 0.9500
C12 C14 1.40(3)
C12 C13 1.51(2)
C13 H13A 0.9800
C13 H13B 0.9800
C13 H13C 0.9800
C14 C15 1.46(2)
C14 H14 0.9500
C15 H15 0.9500
C16 C17 1.46(2)
C17 C18 1.33(2)
C17 H17 0.9500
C18 C19 1.43(2)
C18 H18 0.9500
C19 C20 1.42(2)
C20 C28 1.42(2)
C20 C21 1.49(2)
C21 C22 1.38(2)
C21 C27 1.42(2)
C22 C23 1.42(2)
C22 H22 0.9500
C23 C24 1.38(3)
C23 H23 0.9500
C24 C26 1.39(3)
C24 C25 1.53(2)
C25 H25A 0.9800
C25 H25B 0.9800
C25 H25C 0.9800
C26 C27 1.38(2)
C26 H26 0.9500
C27 H27 0.9500
C28 C29 1.42(2)
C29 C30 1.38(2)
C29 H29 0.9500
C30 C31 1.41(2)
C30 H30 0.9500
C31 C32 1.41(2)
C32 C40 1.43(2)
C32 C33 1.52(2)
C33 C34 1.39(2)
C33 C39 1.41(2)
C34 C35 1.40(2)
C34 H34 0.9500
C35 C36 1.39(3)
C35 H35 0.9500
C36 C38 1.42(2)
C36 C37 1.53(2)
C37 H37A 0.9800
C37 H37B 0.9800
C37 H37C 0.9800
C38 C39 1.36(2)
C38 H38 0.9500
C39 H39 0.9500
C40 C41 1.47(2)
C41 C42 1.35(2)
C41 H41 0.9500
C42 C43 1.46(2)
C42 H42 0.9500
C43 C44 1.43(2)
C44 C45 1.46(2)
C45 C46 1.41(2)
C45 C51 1.43(2)
C46 C47 1.41(2)
C46 H46 0.9500
C47 C48 1.39(3)
C47 H47 0.9500
C48 C50 1.38(3)
C48 C49 1.53(2)
C49 H49A 0.9800
C49 H49B 0.9800
C49 H49C 0.9800
C50 C51 1.36(2)
C50 H50 0.9500
C51 H51 0.9500

loop_
_geom_torsion_atom_site_label_1
_geom_torsion_atom_site_label_2
_geom_torsion_atom_site_label_3
_geom_torsion_atom_site_label_4
_geom_torsion
C1 Re1 N1 C40 -41.2(14)
C2 Re1 N1 C40 -126.3(14)
C3 Re1 N1 C40 71(5)
S2 Re1 N1 C40 58.1(12)
S1 Re1 N1 C40 138.4(13)
C1 Re1 N1 C43 123.6(14)
C2 Re1 N1 C43 38.5(15)
C3 Re1 N1 C43 -124(4)
S2 Re1 N1 C43 -137.1(13)
S1 Re1 N1 C43 -56.8(12)
C1 Re1 S1 C7 161(3)
C2 Re1 S1 C7 55.6(10)
C3 Re1 S1 C7 -30.1(9)
N1 Re1 S1 C7 158.8(8)
S2 Re1 S1 C7 -124.8(7)
C1 Re1 S1 C4 66(3)
C2 Re1 S1 C4 -39.2(9)
C3 Re1 S1 C4 -124.9(8)
N1 Re1 S1 C4 63.9(6)
S2 Re1 S1 C4 140.4(5)
C1 Re1 S2 C28 -68.5(8)
C2 Re1 S2 C28 126(9)
C3 Re1 S2 C28 20.8(9)
N1 Re1 S2 C28 -161.3(7)
S1 Re1 S2 C28 121.2(6)
C1 Re1 S2 C31 26.3(8)
C2 Re1 S2 C31 -139(9)
C3 Re1 S2 C31 115.7(9)
N1 Re1 S2 C31 -66.5(7)
S1 Re1 S2 C31 -144.0(6)
C55 Re3 Cl1 Re2 -133.0(5)
C56 Re3 Cl1 Re2 10(7)
C57 Re3 Cl1 Re2 136.3(5)
Cl3 Re3 Cl1 Re2 41.17(12)
Cl2 Re3 Cl1 Re2 -40.15(13)
C53 Re2 Cl1 Re3 138.8(6)
C54 Re2 Cl1 Re3 17(5)
C52 Re2 Cl1 Re3 -132.4(5)
Cl3 Re2 Cl1 Re3 -41.07(12)
Cl2 Re2 Cl1 Re3 40.44(13)
C53 Re2 Cl2 Re3 -132.2(5)
C54 Re2 Cl2 Re3 137.8(5)
C52 Re2 Cl2 Re3 15(3)
Cl3 Re2 Cl2 Re3 40.37(12)
Cl1 Re2 Cl2 Re3 -39.96(12)
C55 Re3 Cl2 Re2 134.9(6)
C56 Re3 Cl2 Re2 -136.4(6)
C57 Re3 Cl2 Re2 6(5)
Cl3 Re3 Cl2 Re2 -40.53(12)
Cl1 Re3 Cl2 Re2 40.09(12)
C55 Re3 Cl3 Re2 6(4)
C56 Re3 Cl3 Re2 136.5(6)
C57 Re3 Cl3 Re2 -134.7(5)
Cl1 Re3 Cl3 Re2 -41.17(12)
Cl2 Re3 Cl3 Re2 40.59(12)
C53 Re2 Cl3 Re3 40(4)
C54 Re2 Cl3 Re3 -134.0(5)
C52 Re2 Cl3 Re3 135.5(5)
Cl1 Re2 Cl3 Re3 41.10(12)
Cl2 Re2 Cl3 Re3 -40.89(12)
C2 Re1 C1 O1 104(14)
C3 Re1 C1 O1 -172(14)
N1 Re1 C1 O1 0(14)
S2 Re1 C1 O1 -75(14)
S1 Re1 C1 O1 -2(17)
C1 Re1 C2 O2 -67(62)
C3 Re1 C2 O2 -155(62)
N1 Re1 C2 O2 27(62)
S2 Re1 C2 O2 99(61)
S1 Re1 C2 O2 104(62)
C1 Re1 C3 O3 165(23)
C2 Re1 C3 O3 -111(23)
N1 Re1 C3 O3 52(25)
S2 Re1 C3 O3 65(23)
S1 Re1 C3 O3 -13(23)
C7 S1 C4 C5 0.3(13)
Re1 S1 C4 C5 116.1(12)
C7 S1 C4 C44 179.0(15)
Re1 S1 C4 C44 -65.2(14)
C44 C4 C5 C6 -178.6(17)
S1 C4 C5 C6 0.0(19)
C4 C5 C6 C7 -1(2)
C5 C6 C7 C8 178.7(16)
C5 C6 C7 S1 0.7(19)
C4 S1 C7 C6 -0.6(13)
Re1 S1 C7 C6 -98.2(12)
C4 S1 C7 C8 -178.6(15)
Re1 S1 C7 C8 83.7(15)
C6 C7 C8 C16 172.1(17)
S1 C7 C8 C16 -10(2)
C6 C7 C8 C9 -6(3)
S1 C7 C8 C9 171.9(13)
C7 C8 C9 C15 122.3(18)
C16 C8 C9 C15 -56(2)
C7 C8 C9 C10 -54(2)
C16 C8 C9 C10 127.6(17)
C15 C9 C10 C11 3(2)
C8 C9 C10 C11 179.4(14)
C9 C10 C11 C12 -2(2)
C10 C11 C12 C14 2(2)
C10 C11 C12 C13 -179.6(15)
C11 C12 C14 C15 -3(3)
C13 C12 C14 C15 178.5(16)
C10 C9 C15 C14 -4(2)
C8 C9 C15 C14 179.6(15)
C12 C14 C15 C9 4(3)
C19 N2 C16 C8 -172.4(16)
C19 N2 C16 C17 6.3(19)
C7 C8 C16 N2 -5(3)
C9 C8 C16 N2 172.8(15)
C7 C8 C16 C17 176.4(17)
C9 C8 C16 C17 -6(3)
N2 C16 C17 C18 -4(2)
C8 C16 C17 C18 174.2(18)
C16 C17 C18 C19 1(2)
C16 N2 C19 C20 170.7(16)
C16 N2 C19 C18 -5.9(19)
C17 C18 C19 N2 3(2)
C17 C18 C19 C20 -173.0(18)
N2 C19 C20 C28 5(3)
C18 C19 C20 C28 -179.2(17)
N2 C19 C20 C21 -173.8(15)
C18 C19 C20 C21 2(3)
C19 C20 C21 C22 -114.4(18)
C28 C20 C21 C22 67(2)
C19 C20 C21 C27 69(2)
C28 C20 C21 C27 -109.7(18)
C27 C21 C22 C23 0(2)
C20 C21 C22 C23 -176.6(15)
C21 C22 C23 C24 0(3)
C22 C23 C24 C26 1(3)
C22 C23 C24 C25 177.3(16)
C23 C24 C26 C27 -2(3)
C25 C24 C26 C27 -178.2(18)
C24 C26 C27 C21 2(3)
C22 C21 C27 C26 -1(3)
C20 C21 C27 C26 175.8(16)
C19 C20 C28 C29 -164.9(17)
C21 C20 C28 C29 14(2)
C19 C20 C28 S2 13(2)
C21 C20 C28 S2 -168.6(12)
C31 S2 C28 C29 -1.1(13)
Re1 S2 C28 C29 94.1(12)
C31 S2 C28 C20 -179.0(15)
Re1 S2 C28 C20 -83.8(15)
C20 C28 C29 C30 -179.9(16)
S2 C28 C29 C30 2.3(19)
C28 C29 C30 C31 -3(2)
C29 C30 C31 C32 177.8(18)
C29 C30 C31 S2 2(2)
C28 S2 C31 C32 -176.8(16)
Re1 S2 C31 C32 68.8(15)
C28 S2 C31 C30 -0.2(14)
Re1 S2 C31 C30 -114.6(12)
C30 C31 C32 C40 165.1(18)
S2 C31 C32 C40 -19(2)
C30 C31 C32 C33 -14(3)
S2 C31 C32 C33 161.4(13)
C31 C32 C33 C34 -42(2)
C40 C32 C33 C34 138.5(17)
C31 C32 C33 C39 136.7(18)
C40 C32 C33 C39 -43(2)
C39 C33 C34 C35 0(3)
C32 C33 C34 C35 179.1(16)
C33 C34 C35 C36 0(3)
C34 C35 C36 C38 0(3)
C34 C35 C36 C37 179.9(18)
C35 C36 C38 C39 0(3)
C37 C36 C38 C39 179.3(18)
C36 C38 C39 C33 1(3)
C34 C33 C39 C38 -1(3)
C32 C33 C39 C38 -179.9(16)
C43 N1 C40 C32 173.7(16)
Re1 N1 C40 C32 -19(2)
C43 N1 C40 C41 -4.3(18)
Re1 N1 C40 C41 162.9(10)
C31 C32 C40 N1 -18(3)
C33 C32 C40 N1 161.6(16)
C31 C32 C40 C41 159.9(16)
C33 C32 C40 C41 -21(3)
N1 C40 C41 C42 4.9(19)
C32 C40 C41 C42 -173.2(16)
C40 C41 C42 C43 -3.3(19)
C40 N1 C43 C44 -173.3(16)
Re1 N1 C43 C44 20(2)
C40 N1 C43 C42 2.3(19)
Re1 N1 C43 C42 -164.6(11)
C41 C42 C43 N1 1(2)
C41 C42 C43 C44 176.3(16)
N1 C43 C44 C4 17(3)
C42 C43 C44 C4 -157.6(17)
N1 C43 C44 C45 -164.2(16)
C42 C43 C44 C45 21(3)
C5 C4 C44 C43 -164.6(17)
S1 C4 C44 C43 17(2)
C5 C4 C44 C45 17(3)
S1 C4 C44 C45 -161.6(13)
C43 C44 C45 C46 47(2)
C4 C44 C45 C46 -134.6(16)
C43 C44 C45 C51 -135.3(18)
C4 C44 C45 C51 43(2)
C51 C45 C46 C47 -2(2)
C44 C45 C46 C47 175.7(15)
C45 C46 C47 C48 1(3)
C46 C47 C48 C50 1(3)
C46 C47 C48 C49 -179.3(16)
C47 C48 C50 C51 -2(3)
C49 C48 C50 C51 178.0(18)
C48 C50 C51 C45 1(3)
C46 C45 C51 C50 1(3)
C44 C45 C51 C50 -177.0(18)
C53 Re2 C52 O4 76(23)
C54 Re2 C52 O4 165(23)
Cl3 Re2 C52 O4 -97(23)
Cl1 Re2 C52 O4 -18(23)
Cl2 Re2 C52 O4 -72(24)
C54 Re2 C53 O5 -118(94)
C52 Re2 C53 O5 -28(94)
Cl3 Re2 C53 O5 68(96)
Cl1 Re2 C53 O5 67(94)
Cl2 Re2 C53 O5 148(94)
C53 Re2 C54 O6 29(41)
C52 Re2 C54 O6 -59(41)
Cl3 Re2 C54 O6 -152(41)
Cl1 Re2 C54 O6 151(38)
Cl2 Re2 C54 O6 128(41)
C56 Re3 C55 O7 -78(50)
C57 Re3 C55 O7 -167(50)
Cl3 Re3 C55 O7 53(52)
Cl1 Re3 C55 O7 99(50)
Cl2 Re3 C55 O7 18(50)
C55 Re3 C56 O8 -109(32)
C57 Re3 C56 O8 -19(32)
Cl3 Re3 C56 O8 77(32)
Cl1 Re3 C56 O8 107(31)
Cl2 Re3 C56 O8 157(32)
C55 Re3 C57 O9 -91(100)
C56 Re3 C57 O9 -179(100)
Cl3 Re3 C57 O9 84(100)
Cl1 Re3 C57 O9 5(100)
Cl2 Re3 C57 O9 38(100)
